data_4127470
loop_
_publ_author_name
'Mato, Raquel'
'Manzano, Rub\'en'
'Reyes, Efraim'
'Carrillo, Luisa'
'Uria, Uxue'
'Vicario, Jose L.'

_publ_section_title
;
 Catalytic Enantioselective Transannular Morita-Baylis-Hillman Reaction.
;
_journal_issue 24
_journal_name_full 'Journal of the American Chemical Society'
_journal_page_first 9495
_journal_page_last 9499
_journal_paper_doi 10.1021/jacs.9b03679
_journal_volume 141
_journal_year 2019
_chemical_absolute_configuration ad
_chemical_compound_source 'synthesis as described'
_chemical_formula_moiety 'C16 H18 O3'
_chemical_formula_sum 'C16 H18 O3'
_chemical_formula_weight 258.3
_chemical_name_systematic
;
 (S)-11a-hydroxy-7-methoxy-1,2,3,10,11,11a-hexahydro-5H-
dibenzo[a,d][7]annulen-5-one
;
_space_group_crystal_system monoclinic
_space_group_IT_number 4
_space_group_name_Hall 'P 2yb'
_space_group_name_H-M_alt 'P 1 21 1'
_symmetry_space_group_name_Hall 'P 2yb'
_symmetry_space_group_name_H-M 'P 1 21 1'
_atom_sites_solution_hydrogens geom
_atom_sites_solution_primary direct
_atom_sites_solution_secondary difmap
_audit_creation_date 2019-01-15T17:43:06-00:00
_audit_creation_method 'WinGX routine CIF_UPDATE'
_cell_angle_alpha 90
_cell_angle_beta 91.6489(14)
_cell_angle_gamma 90
_cell_formula_units_Z 2
_cell_length_a 9.33848(14)
_cell_length_b 7.41455(12)
_cell_length_c 9.70640(15)
_cell_measurement_reflns_used 6589
_cell_measurement_temperature 150.00(10)
_cell_measurement_theta_max 73.825
_cell_measurement_theta_min 5.983
_cell_volume 671.799(18)
_computing_cell_refinement
;
        CrysAlisPro, Agilent Technologies,
        Version 1.171.36.24 (release 03-12-2012 CrysAlis171 .NET)
        (compiled Dec  3 2012,18:21:49)
;
_computing_data_collection
;
        CrysAlisPro, Agilent Technologies,
        Version 1.171.36.24 (release 03-12-2012 CrysAlis171 .NET)
        (compiled Dec  3 2012,18:21:49)
;
_computing_data_reduction
;
        CrysAlisPro, Agilent Technologies,
        Version 1.171.36.24 (release 03-12-2012 CrysAlis171 .NET)
        (compiled Dec  3 2012,18:21:49)
;
_computing_molecular_graphics 'Olex2 (Dolomanov et al., 2009)'
_computing_publication_material 'Olex2 (Dolomanov et al., 2009)'
_computing_structure_refinement 'ShelXL (Sheldrick, 2015)'
_computing_structure_solution 'ShelXS (Sheldrick, 2008)'
_diffrn_ambient_temperature 150.00(10)
_diffrn_detector_area_resol_mean 5.2012
_diffrn_measured_fraction_theta_full 0.977
_diffrn_measured_fraction_theta_max 0.977
_diffrn_measurement_details
;
#__ type_ start__ end____ width___ exp.time_
  1 omega  -56.00  -12.00   1.0000    1.0000
omega____ theta____ kappa____ phi______ frames
    -      -41.0756  -77.0000   60.0000 44

#__ type_ start__ end____ width___ exp.time_
  2 omega  -60.00  -34.00   1.0000    1.0000
omega____ theta____ kappa____ phi______ frames
    -      -41.0756  -77.0000 -120.0000 26

#__ type_ start__ end____ width___ exp.time_
  3 omega  -40.00  -10.00   1.0000    1.0000
omega____ theta____ kappa____ phi______ frames
    -      -41.0756  -77.0000  150.0000 30

#__ type_ start__ end____ width___ exp.time_
  4 omega  -53.00  -15.00   1.0000    1.0000
omega____ theta____ kappa____ phi______ frames
    -      -41.0756  -57.0000   90.0000 38

#__ type_ start__ end____ width___ exp.time_
  5 omega   16.00   57.00   1.0000    1.0000
omega____ theta____ kappa____ phi______ frames
    -       41.0756   38.0000   30.0000 41

#__ type_ start__ end____ width___ exp.time_
  6 omega   14.00   48.00   1.0000    1.0000
omega____ theta____ kappa____ phi______ frames
    -       41.0756   19.0000 -180.0000 34

#__ type_ start__ end____ width___ exp.time_
  7 omega  -31.00   70.00   1.0000    1.0000
omega____ theta____ kappa____ phi______ frames
    -       41.0756  -57.0000    0.0000 101

#__ type_ start__ end____ width___ exp.time_
  8 omega  -76.00  -50.00   1.0000    1.0000
omega____ theta____ kappa____ phi______ frames
    -      -83.0000  -77.0000 -150.0000 26

#__ type_ start__ end____ width___ exp.time_
  9 omega  -77.00  -51.00   1.0000    1.0000
omega____ theta____ kappa____ phi______ frames
    -      -83.0000  -75.0000  114.1098 26

#__ type_ start__ end____ width___ exp.time_
 10 omega  -81.00  -50.00   1.0000    1.0000
omega____ theta____ kappa____ phi______ frames
    -      -83.0000  -77.0000   90.0000 31

#__ type_ start__ end____ width___ exp.time_
 11 omega  -85.00  -56.00   1.0000    1.0000
omega____ theta____ kappa____ phi______ frames
    -      -83.0000  -61.0000  107.8590 29

#__ type_ start__ end____ width___ exp.time_
 12 omega -112.00  -73.00   1.0000    1.0000
omega____ theta____ kappa____ phi______ frames
    -      -83.0000 -125.0000    0.0000 39

#__ type_ start__ end____ width___ exp.time_
 13 omega  -79.00  -49.00   1.0000    1.0000
omega____ theta____ kappa____ phi______ frames
    -      -83.0000  -77.0000 -180.0000 30

#__ type_ start__ end____ width___ exp.time_
 14 omega  -74.00  -49.00   1.0000    1.0000
omega____ theta____ kappa____ phi______ frames
    -      -83.0000  -77.0000   60.0000 25

#__ type_ start__ end____ width___ exp.time_
 15 omega  -94.00  -52.00   1.0000    1.0000
omega____ theta____ kappa____ phi______ frames
    -      -83.0000  -67.0000   63.7881 42

#__ type_ start__ end____ width___ exp.time_
 16 omega  -81.00  -56.00   1.0000    1.0000
omega____ theta____ kappa____ phi______ frames
    -      -83.0000  -76.0000   81.8512 25

#__ type_ start__ end____ width___ exp.time_
 17 omega  -74.00  -49.00   1.0000    1.0000
omega____ theta____ kappa____ phi______ frames
    -      -83.0000  -77.0000  150.0000 25

#__ type_ start__ end____ width___ exp.time_
 18 omega -158.00 -117.00   1.0000    1.0000
omega____ theta____ kappa____ phi______ frames
    -      -83.0000 -125.0000    0.0000 41

#__ type_ start__ end____ width___ exp.time_
 19 omega  -85.00  -54.00   1.0000    1.0000
omega____ theta____ kappa____ phi______ frames
    -      -83.0000  -52.0000  147.2217 31

#__ type_ start__ end____ width___ exp.time_
 20 omega   93.00  120.00   1.0000    1.0000
omega____ theta____ kappa____ phi______ frames
    -      108.3609   45.0000 -120.0000 27

#__ type_ start__ end____ width___ exp.time_
 21 omega   78.00  104.00   1.0000    1.0000
omega____ theta____ kappa____ phi______ frames
    -      108.3609   77.0000  120.0000 26

#__ type_ start__ end____ width___ exp.time_
 22 omega   79.00  157.00   1.0000    1.0000
omega____ theta____ kappa____ phi______ frames
    -      108.3609   77.0000   90.0000 78

#__ type_ start__ end____ width___ exp.time_
 23 omega   76.00  102.00   1.0000    1.0000
omega____ theta____ kappa____ phi______ frames
    -      108.3609   77.0000 -180.0000 26

#__ type_ start__ end____ width___ exp.time_
 24 omega   81.00  120.00   1.0000    1.0000
omega____ theta____ kappa____ phi______ frames
    -      108.3609   61.0000  150.0000 39

#__ type_ start__ end____ width___ exp.time_
 25 omega   77.00  142.00   1.0000    1.0000
omega____ theta____ kappa____ phi______ frames
    -      108.3609   77.0000   60.0000 65

#__ type_ start__ end____ width___ exp.time_
 26 omega   37.00   63.00   1.0000    1.0000
omega____ theta____ kappa____ phi______ frames
    -      108.3609  -45.0000   60.0000 26

#__ type_ start__ end____ width___ exp.time_
 27 omega   80.00  157.00   1.0000    1.0000
omega____ theta____ kappa____ phi______ frames
    -      108.3609  125.0000  -60.0000 77

#__ type_ start__ end____ width___ exp.time_
 28 omega   80.00  105.00   1.0000    1.0000
omega____ theta____ kappa____ phi______ frames
    -      108.3609   61.0000 -180.0000 25

#__ type_ start__ end____ width___ exp.time_
 29 omega   78.00  155.00   1.0000    1.0000
omega____ theta____ kappa____ phi______ frames
    -      108.3609   61.0000 -150.0000 77

#__ type_ start__ end____ width___ exp.time_
 30 omega   78.00  105.00   1.0000    1.0000
omega____ theta____ kappa____ phi______ frames
    -      108.3609   61.0000 -120.0000 27

#__ type_ start__ end____ width___ exp.time_
 31 omega   35.00  118.00   1.0000    1.0000
omega____ theta____ kappa____ phi______ frames
    -      108.3609 -125.0000    0.0000 83

#__ type_ start__ end____ width___ exp.time_
 32 omega   35.00   68.00   1.0000    1.0000
omega____ theta____ kappa____ phi______ frames
    -      108.3609  -45.0000 -150.0000 33

#__ type_ start__ end____ width___ exp.time_
 33 omega   86.00  158.00   1.0000    1.0000
omega____ theta____ kappa____ phi______ frames
    -      108.3609  125.0000  -30.0000 72

#__ type_ start__ end____ width___ exp.time_
 34 omega   77.00  102.00   1.0000    1.0000
omega____ theta____ kappa____ phi______ frames
    -      108.3609   77.0000  150.0000 25

#__ type_ start__ end____ width___ exp.time_
 35 omega   45.00   97.00   1.0000    1.0000
omega____ theta____ kappa____ phi______ frames
    -      108.3609  -94.0000   60.0000 52

#__ type_ start__ end____ width___ exp.time_
 36 omega  -83.00   -6.00   1.0000    1.0000
omega____ theta____ kappa____ phi______ frames
    -      -41.0756  125.0000 -150.0000 77

#__ type_ start__ end____ width___ exp.time_
 37 omega   73.00  108.00   1.0000    1.0000
omega____ theta____ kappa____ phi______ frames
    -       41.0756  146.0000  -32.0000 35

#__ type_ start__ end____ width___ exp.time_
 38 omega  -37.00   -8.00   1.0000    1.0000
omega____ theta____ kappa____ phi______ frames
    -      -83.0000   30.0000   30.0000 29

#__ type_ start__ end____ width___ exp.time_
 39 omega   76.00  108.00   1.0000    1.0000
omega____ theta____ kappa____ phi______ frames
    -      108.3609  -94.0000 -180.0000 32

#__ type_ start__ end____ width___ exp.time_
 40 omega   28.00   54.00   1.0000    1.0000
omega____ theta____ kappa____ phi______ frames
    -      108.3609  -94.0000   90.0000 26

#__ type_ start__ end____ width___ exp.time_
 41 omega   82.00  109.00   1.0000    1.0000
omega____ theta____ kappa____ phi______ frames
    -      108.3609  -94.0000   90.0000 27

#__ type_ start__ end____ width___ exp.time_
 42 omega   37.00   99.00   1.0000    1.0000
omega____ theta____ kappa____ phi______ frames
    -      108.3609 -125.0000  -30.0000 62

#__ type_ start__ end____ width___ exp.time_
 43 omega   42.00   76.00   1.0000    1.0000
omega____ theta____ kappa____ phi______ frames
    -      108.3609  -45.0000  -60.0000 34

#__ type_ start__ end____ width___ exp.time_
 44 omega   96.00  137.00   1.0000    1.0000
omega____ theta____ kappa____ phi______ frames
    -      108.3609  -61.0000  -90.0000 41

#__ type_ start__ end____ width___ exp.time_
 45 omega -115.00  -87.00   1.0000    1.0000
omega____ theta____ kappa____ phi______ frames
    -      -41.0756  -57.0000  -60.0000 28

;
_diffrn_measurement_device_type 'SuperNova, Single source at offset), Atlas'
_diffrn_measurement_method '\w scans'
_diffrn_orient_matrix_UB_11 -0.138071
_diffrn_orient_matrix_UB_12 0.0109328
_diffrn_orient_matrix_UB_13 0.082625
_diffrn_orient_matrix_UB_21 -0.0904261
_diffrn_orient_matrix_UB_22 -0.0114658
_diffrn_orient_matrix_UB_23 -0.135039
_diffrn_orient_matrix_UB_31 -0.0021456
_diffrn_orient_matrix_UB_32 -0.2071887
_diffrn_orient_matrix_UB_33 0.0117808
_diffrn_radiation_monochromator mirror
_diffrn_radiation_type CuK\a
_diffrn_radiation_wavelength 1.54184
_diffrn_reflns_av_R_equivalents 0.017
_diffrn_reflns_limit_h_max 11
_diffrn_reflns_limit_h_min -11
_diffrn_reflns_limit_k_max 7
_diffrn_reflns_limit_k_min -8
_diffrn_reflns_limit_l_max 11
_diffrn_reflns_limit_l_min -11
_diffrn_reflns_number 6922
_diffrn_reflns_theta_full 66.48
_diffrn_reflns_theta_max 66.48
_diffrn_reflns_theta_min 6.49
_diffrn_source 'SuperNova (Cu) X-ray Source'
_exptl_absorpt_coefficient_mu 0.703
_exptl_absorpt_correction_T_max 0.891
_exptl_absorpt_correction_T_min 0.781
_exptl_absorpt_correction_type analytical
_exptl_absorpt_process_details
;
        CrysAlisPro, Agilent Technologies,
        Version 1.171.36.24 (release 03-12-2012 CrysAlis171 .NET)
        (compiled Dec  3 2012,18:21:49)
Analytical numeric absorption correction using a multifaceted crystal
                        model based on expressions derived by R.C. Clark & J.S.
        (Clark, R. C. & Reid, J. S. (1995). Acta Cryst. A51, 887-897)
;
_exptl_crystal_colour colourless
_exptl_crystal_density_diffrn 1.277
_exptl_crystal_density_method 'not measured'
_exptl_crystal_description needle
_exptl_crystal_F_000 276
_exptl_crystal_size_max 0.5757
_exptl_crystal_size_mid 0.2967
_exptl_crystal_size_min 0.2109
_refine_diff_density_max 0.16
_refine_diff_density_min -0.116
_refine_diff_density_rms 0.024
_refine_ls_abs_structure_details 'Flack H D (1983), Acta Cryst. A39, 876-881'
_refine_ls_abs_structure_Flack -0.01(14)
_refine_ls_extinction_method none
_refine_ls_goodness_of_fit_ref 1.022
_refine_ls_hydrogen_treatment constr
_refine_ls_matrix_type full
_refine_ls_number_parameters 174
_refine_ls_number_reflns 2251
_refine_ls_number_restraints 1
_refine_ls_restrained_S_all 1.022
_refine_ls_R_factor_all 0.0246
_refine_ls_R_factor_gt 0.0244
_refine_ls_shift/su_max 0.014
_refine_ls_shift/su_mean 0.002
_refine_ls_structure_factor_coef Fsqd
_refine_ls_weighting_details 'calc w=1/[\s^2^(Fo^2^)+(0.0380P)^2^+0.0950P] where P=(Fo^2^+2Fc^2^)/3'
_refine_ls_weighting_scheme calc
_refine_ls_wR_factor_gt 0.0643
_refine_ls_wR_factor_ref 0.0644
_reflns_number_gt 2239
_reflns_number_total 2251
_reflns_threshold_expression >2sigma(I)
_cod_data_source_file ja9b03679_si_002.cif
_cod_data_source_block a20160444_rm597a
_cod_database_code 4127470

loop_
_symmetry_equiv_pos_as_xyz
'x, y, z'
'-x, y+1/2, -z'

loop_
_atom_site_label
_atom_site_type_symbol
_atom_site_fract_x
_atom_site_fract_y
_atom_site_fract_z
_atom_site_U_iso_or_equiv
_atom_site_adp_type
_atom_site_occupancy
_atom_site_calc_flag
O3 O 0.42438(9) 0.44938(14) 0.40865(9) 0.0319(2) Uani 1 d
O1 O -0.13997(9) 0.28528(12) 0.22891(8) 0.0244(2) Uani 1 d
H1 H -0.1302 0.1992 0.177 0.037 Uiso 1 calc
O2 O 0.12520(9) 0.51864(14) -0.01728(8) 0.0280(2) Uani 1 d
C4 C 0.09355(12) 0.55562(15) 0.21977(11) 0.0205(3) Uani 1 d
C5 C 0.07778(13) 0.68069(17) 0.44534(12) 0.0241(3) Uani 1 d
H5 H 0.0281 0.7464 0.5101 0.029 Uiso 1 calc
C6 C 0.03831(12) 0.52411(17) 0.07517(11) 0.0218(2) Uani 1 d
C7 C 0.23100(12) 0.49361(17) 0.25308(11) 0.0223(3) Uani 1 d
H7 H 0.2833 0.4335 0.1871 0.027 Uiso 1 calc
C8 C -0.11813(12) 0.49748(16) 0.04358(11) 0.0225(3) Uani 1 d
C9 C 0.01390(13) 0.65033(17) 0.31706(11) 0.0219(3) Uani 1 d
C10 C 0.29041(12) 0.52096(18) 0.38429(12) 0.0229(2) Uani 1 d
C11 C 0.21392(13) 0.61627(18) 0.48081(12) 0.0241(3) Uani 1 d
H11 H 0.2533 0.6369 0.5685 0.029 Uiso 1 calc
C12 C -0.16551(14) 0.5239(2) -0.08608(13) 0.0303(3) Uani 1 d
H12 H -0.0997 0.5622 -0.15 0.036 Uiso 1 calc
C13 C -0.13381(14) 0.72088(17) 0.28281(13) 0.0265(3) Uani 1 d
H13A H -0.1308 0.7907 0.1984 0.032 Uiso 1 calc
H13B H -0.1625 0.8014 0.3558 0.032 Uiso 1 calc
C14 C 0.48687(14) 0.4730(2) 0.54358(12) 0.0312(3) Uani 1 d
H14A H 0.5785 0.4142 0.5489 0.047 Uiso 1 calc
H14B H 0.4252 0.4212 0.6104 0.047 Uiso 1 calc
H14C H 0.4989 0.5993 0.5621 0.047 Uiso 1 calc
C15 C -0.21429(12) 0.42898(17) 0.15614(12) 0.0241(3) Uani 1 d
C16 C -0.41865(14) 0.47805(19) -0.01660(15) 0.0380(3) Uani 1 d
H16A H -0.5097 0.4298 -0.0502 0.046 Uiso 1 calc
H16B H -0.4359 0.5958 0.0233 0.046 Uiso 1 calc
C17 C -0.35393(14) 0.35316(19) 0.09264(14) 0.0308(3) Uani 1 d
H17A H -0.335 0.2366 0.0515 0.037 Uiso 1 calc
H17B H -0.4223 0.3354 0.1648 0.037 Uiso 1 calc
C18 C -0.31707(15) 0.4963(2) -0.13557(14) 0.0388(3) Uani 1 d
H18A H -0.3227 0.3883 -0.1919 0.047 Uiso 1 calc
H18B H -0.3467 0.5977 -0.1927 0.047 Uiso 1 calc
C19 C -0.24639(13) 0.57260(18) 0.26467(13) 0.0298(3) Uani 1 d
H19A H -0.3374 0.6286 0.24 0.036 Uiso 1 calc
H19B H -0.2572 0.5129 0.3527 0.036 Uiso 1 calc

loop_
_atom_site_aniso_label
_atom_site_aniso_U_11
_atom_site_aniso_U_22
_atom_site_aniso_U_33
_atom_site_aniso_U_23
_atom_site_aniso_U_13
_atom_site_aniso_U_12
O3 0.0249(4) 0.0423(6) 0.0279(4) -0.0053(4) -0.0072(3) 0.0059(4)
O1 0.0277(5) 0.0237(5) 0.0217(4) 0.0022(3) -0.0007(3) 0.0009(4)
O2 0.0324(4) 0.0327(5) 0.0188(4) -0.0004(4) 0.0026(3) -0.0033(4)
C4 0.0238(6) 0.0190(7) 0.0187(5) 0.0004(4) -0.0008(4) -0.0042(4)
C5 0.0282(6) 0.0233(7) 0.0210(6) -0.0046(5) 0.0014(5) 0.0000(5)
C6 0.0293(6) 0.0168(6) 0.0192(5) 0.0005(5) -0.0009(5) -0.0014(5)
C7 0.0237(5) 0.0223(6) 0.0210(5) -0.0022(4) 0.0024(4) -0.0026(5)
C8 0.0280(6) 0.0166(6) 0.0226(5) -0.0008(4) -0.0054(5) 0.0003(5)
C9 0.0257(6) 0.0190(6) 0.0211(6) 0.0008(4) -0.0002(4) -0.0021(5)
C10 0.0213(5) 0.0235(6) 0.0237(5) 0.0006(5) -0.0018(4) -0.0018(5)
C11 0.0287(6) 0.0259(7) 0.0176(5) -0.0003(5) -0.0034(4) -0.0036(5)
C12 0.0380(7) 0.0242(7) 0.0283(6) 0.0031(5) -0.0089(5) -0.0042(5)
C13 0.0306(6) 0.0226(7) 0.0261(6) -0.0052(5) -0.0023(5) 0.0043(5)
C14 0.0296(6) 0.0363(9) 0.0272(6) 0.0006(5) -0.0095(5) 0.0009(6)
C15 0.0217(5) 0.0230(6) 0.0274(6) 0.0005(5) -0.0037(5) 0.0023(5)
C16 0.0298(6) 0.0293(8) 0.0536(8) -0.0048(6) -0.0186(6) 0.0022(6)
C17 0.0241(7) 0.0264(7) 0.0417(7) -0.0024(6) -0.0042(5) -0.0022(5)
C18 0.0447(8) 0.0299(8) 0.0404(7) 0.0035(6) -0.0245(6) -0.0001(7)
C19 0.0230(6) 0.0322(8) 0.0344(7) -0.0063(5) 0.0005(5) 0.0033(5)

loop_
_atom_type_symbol
_atom_type_description
_atom_type_scat_dispersion_real
_atom_type_scat_dispersion_imag
_atom_type_scat_source
C C 0.0181 0.0091 'International Tables Vol C Tables 4.2.6.8 and 6.1.1.4'
H H 0 0 'International Tables Vol C Tables 4.2.6.8 and 6.1.1.4'
O O 0.0492 0.0322 'International Tables Vol C Tables 4.2.6.8 and 6.1.1.4'

loop_
_exptl_crystal_face_index_h
_exptl_crystal_face_index_k
_exptl_crystal_face_index_l
_exptl_crystal_face_perp_dist
1 -2 1 0.1305
-3 4 -3 0.1224
5 0 4 0.2362
-4 1 5 0.1086
0 -1 0 0.1597
4 -1 -4 0.0809
3 4 -3 0.1403
-1 2 1 0.1374
2 4 1 0.1799
-5 2 -3 0.1771

loop_
_geom_angle_atom_site_label_1
_geom_angle_atom_site_label_2
_geom_angle_atom_site_label_3
_geom_angle
C10 O3 C14 117.16(9)
C7 C4 C6 117.11(10)
C7 C4 C9 120.70(10)
C9 C4 C6 122.13(10)
C9 C5 C11 122.26(11)
O2 C6 C4 118.19(10)
O2 C6 C8 120.51(10)
C8 C6 C4 121.30(9)
C10 C7 C4 120.38(10)
C6 C8 C15 119.32(9)
C12 C8 C6 117.91(11)
C12 C8 C15 122.62(11)
C4 C9 C13 121.65(10)
C5 C9 C4 117.57(11)
C5 C9 C13 120.76(11)
O3 C10 C7 116.06(10)
O3 C10 C11 124.38(10)
C11 C10 C7 119.57(11)
C10 C11 C5 119.47(11)
C8 C12 C18 124.54(12)
C9 C13 C19 113.51(11)
O1 C15 C8 108.19(9)
O1 C15 C17 108.50(10)
O1 C15 C19 106.08(9)
C8 C15 C17 110.27(10)
C8 C15 C19 113.11(10)
C17 C15 C19 110.49(10)
C18 C16 C17 109.85(11)
C16 C17 C15 111.94(11)
C12 C18 C16 111.92(10)
C13 C19 C15 115.55(10)

loop_
_geom_bond_atom_site_label_1
_geom_bond_atom_site_label_2
_geom_bond_distance
O3 C10 1.3732(14)
O3 C14 1.4292(14)
O1 C15 1.4448(15)
O2 C6 1.2277(14)
C4 C6 1.4997(15)
C4 C7 1.3927(16)
C4 C9 1.4066(16)
C5 C9 1.3836(16)
C5 C11 1.3920(18)
C6 C8 1.4971(16)
C7 C10 1.3893(16)
C8 C12 1.3365(16)
C8 C15 1.5214(17)
C9 C13 1.5035(17)
C10 C11 1.3878(17)
C12 C18 1.4956(18)
C13 C19 1.5279(18)
C15 C17 1.5330(16)
C15 C19 1.5335(17)
C16 C17 1.5200(19)
C16 C18 1.521(2)
